data_1531777
loop_
_publ_author_name
'Mata, J.'
'Solans, X.'
'Molera, J.'

_publ_section_title
;
 Structural and vibrational studies of Li (Kx (N H4)1-x) S O4 and Li2 K N
 H4 (S O4)2 mixed crystals
;
_journal_name_full 'Journal of Solid State Chemistry'
_journal_page_first 69
_journal_page_last 77
_journal_volume 173
_journal_year 2003
_chemical_formula_sum 'H4 K Li2 N O8 S2'
_chemical_name_systematic 'Li2 K0.5 (K0.5 (N H4)) (S O4)2'
_space_group_IT_number 173
_symmetry_space_group_name_Hall 'P 6c'
_symmetry_space_group_name_H-M 'P 63'
_cell_angle_alpha 90
_cell_angle_beta 90
_cell_angle_gamma 120
_cell_formula_units_Z 12
_cell_length_a 18.178
_cell_length_b 18.178
_cell_length_c 8.595
_cell_volume 2459.624
_citation_journal_id_ASTM JSSCBI
_cod_data_source_file Mata_JSSCBI_2003_1618.cif
_cod_data_source_block H4K1Li2N1O8S2
_cod_original_formula_sum 'H4 K1 Li2 N1 O8 S2'
_cod_database_code 1531777

loop_
_symmetry_equiv_pos_as_xyz
x,y,z
x-y,x,z+1/2
-y,x-y,z
-x,-y,z+1/2
-x+y,-x,z
y,-x+y,z+1/2

loop_
_atom_site_label
_atom_site_type_symbol
_atom_site_fract_x
_atom_site_fract_y
_atom_site_fract_z
_atom_site_occupancy
_atom_site_U_iso_or_equiv
O10 O-2 0.523 0.1572 0.201 1 0.0
K6 K+1 0.3354 0.1438 0.7406 0.333 0.0
O14 O-2 0.1436 -0.0349 0.1954 1 0.0
K2 K+1 0 0 0.2417 1 0.0
O12 O-2 0.4679 0.2212 0.02 1 0.0
S1 S+6 0.3342 0.0006 0.4382 1 0.0
N2 N-3 0.4819 0.0034 0.7345 0.667 0.0
S2 S+6 0.3278 0.8278 0.0307 1 0.0
K4 K+1 0.1823 0.8498 0.7314 0.333 0.0
S4 S+6 0.1596 -0.0076 0.0297 1 0.0
N1 N-3 0.1823 0.8498 0.7314 0.667 0.0
N3 N-3 0.3354 0.1438 0.7406 0.667 0.0
O6 O-2 0.3001 0.8104 0.1979 1 0.0
K1 K+1 0.3333 0.6667 0.2208 1 0.0
O1 O-2 0.3341 0.0025 0.2662 1 0.0
K5 K+1 0.4819 0.0034 0.7345 0.333 0.0
O8 O-2 0.4175 0.8672 0.0159 1 0.0
Li2 Li+1 0.3365 0.8281 0.4106 1 0.0
O7 O-2 0.3025 0.8905 -0.023 1 0.0
O4 O-2 0.4018 0.0831 0.503 1 0.0
K3 K+1 0.6667 0.3333 0.2206 1 0.0
O15 O-2 0.25 0.0289 -0.0071 1 0.0
O11 O-2 0.4384 0.0815 -0.0246 1 0.0
O16 O-2 0.1104 -0.0829 -0.0707 1 0.0
O9 O-2 0.5825 0.1933 -0.0577 1 0.0
O2 O-2 0.3596 -0.0614 0.492 1 0.0
Li3 Li+1 0.5083 0.1674 0.4142 1 0.0
O13 O-2 0.1301 0.0593 0.0124 1 0.0
S3 S+6 0.5041 0.1667 0.0313 1 0.0
Li4 Li+1 0.1611 -0.0099 0.4105 1 0.0
O3 O-2 0.249 -0.0196 0.5012 1 0.0
O5 O-2 0.2777 0.7426 -0.0496 1 0.0
Li1 Li+1 0.3292 0.0003 0.0456 1 0.0
